data_7202942
loop_
_publ_author_name
'Wu, Simin'
'Chen, Shuoping'
'Li, Ming'
'Xiang, Jiangfeng'
'Xiao, Yong'
'Yuan, Liangjie'

_publ_section_title
;
 Self-assembly of organic acid--base compounds from 2-D layered network
 to 3-D supramolecular framework: synthesis, structure and
 photoluminescence
;
_journal_issue 10
_journal_name_full CrystEngComm
_journal_page_first 907
_journal_paper_doi 10.1039/b706485c
_journal_volume 9
_journal_year 2007
_chemical_formula_sum 'C15 H28 N3 O13 P3'
_chemical_formula_weight 551.31
_chemical_name_systematic
;
?
;
_space_group_IT_number 2
_symmetry_cell_setting triclinic
_symmetry_space_group_name_Hall '-P 1'
_symmetry_space_group_name_H-M 'P -1'
_atom_sites_solution_hydrogens geom
_atom_sites_solution_primary direct
_atom_sites_solution_secondary difmap
_audit_creation_method SHELXL-97
_cell_angle_alpha 80.9570(10)
_cell_angle_beta 89.5590(10)
_cell_angle_gamma 78.9530(10)
_cell_formula_units_Z 2
_cell_length_a 7.2243(5)
_cell_length_b 12.3575(8)
_cell_length_c 13.2057(9)
_cell_measurement_temperature 293(2)
_cell_volume 1142.40(13)
_computing_structure_refinement 'SHELXL-97 (Sheldrick, 1997)'
_computing_structure_solution 'SHELXS-97 (Sheldrick, 1990)'
_diffrn_ambient_temperature 273(2)
_diffrn_measured_fraction_theta_full 0.964
_diffrn_measured_fraction_theta_max 0.964
_diffrn_radiation_monochromator graphite
_diffrn_radiation_source 'fine-focus sealed tube'
_diffrn_radiation_type MoK\a
_diffrn_radiation_wavelength 0.71073
_diffrn_reflns_av_R_equivalents 0.0116
_diffrn_reflns_av_sigmaI/netI 0.0210
_diffrn_reflns_limit_h_max 6
_diffrn_reflns_limit_h_min -9
_diffrn_reflns_limit_k_max 16
_diffrn_reflns_limit_k_min -16
_diffrn_reflns_limit_l_max 17
_diffrn_reflns_limit_l_min -17
_diffrn_reflns_number 7621
_diffrn_reflns_theta_full 28.00
_diffrn_reflns_theta_max 28.00
_diffrn_reflns_theta_min 2.12
_exptl_absorpt_coefficient_mu 0.333
_exptl_absorpt_correction_T_max 0.8539
_exptl_absorpt_correction_T_min 0.8381
_exptl_absorpt_correction_type multi-scan
_exptl_absorpt_process_details SADABS
_exptl_crystal_colour yallowy
_exptl_crystal_density_diffrn 1.603
_exptl_crystal_density_method 'not measured'
_exptl_crystal_description block
_exptl_crystal_F_000 576
_exptl_crystal_size_max 0.55
_exptl_crystal_size_mid 0.51
_exptl_crystal_size_min 0.49
_refine_diff_density_max 0.447
_refine_diff_density_min -0.628
_refine_diff_density_rms 0.067
_refine_ls_extinction_coef 0.0068(18)
_refine_ls_extinction_expression Fc^*^=kFc[1+0.001xFc^2^\l^3^/sin(2\q)]^-1/4^
_refine_ls_extinction_method SHELXL
_refine_ls_goodness_of_fit_ref 1.058
_refine_ls_hydrogen_treatment mixed
_refine_ls_matrix_type full
_refine_ls_number_parameters 378
_refine_ls_number_reflns 5329
_refine_ls_number_restraints 16
_refine_ls_restrained_S_all 1.068
_refine_ls_R_factor_all 0.0398
_refine_ls_R_factor_gt 0.0373
_refine_ls_shift/su_max 0.001
_refine_ls_shift/su_mean 0.000
_refine_ls_structure_factor_coef Fsqd
_refine_ls_weighting_details 'calc w=1/[\s^2^(Fo^2^)+(0.0611P)^2^+0.7214P] where P=(Fo^2^+2Fc^2^)/3'
_refine_ls_weighting_scheme calc
_refine_ls_wR_factor_gt 0.1062
_refine_ls_wR_factor_ref 0.1083
_reflns_number_gt 4907
_reflns_number_total 5329
_reflns_threshold_expression >2sigma(I)
_cod_data_source_file b706485c.txt
_cod_data_source_block 61122csp2_0m
_cod_depositor_comments
;
The following automatic conversions were performed:
'_exptl_absorpt_correction_type' value 'Multi-Scan' changed to
'multi-scan' according to
'/home/saulius/struct/CIF-dictionaries/cif_core.dic' dictionary named
'cif_core.dic' version 2.4.1 from 2010-06-29.

Automatic conversion script
Id: cif_fix_enum 1527 2010-12-29 10:47:43Z saulius 
;
_cod_original_sg_symbol_H-M P-1
_cod_database_code 7202942

loop_
_symmetry_equiv_pos_as_xyz
'x, y, z'
'-x, -y, -z'

loop_
_atom_site_label
_atom_site_type_symbol
_atom_site_fract_x
_atom_site_fract_y
_atom_site_fract_z
_atom_site_U_iso_or_equiv
_atom_site_adp_type
_atom_site_occupancy
_atom_site_symmetry_multiplicity
_atom_site_calc_flag
_atom_site_refinement_flags
_atom_site_disorder_assembly
_atom_site_disorder_group
C1 C 0.6757(2) 0.72176(12) 0.01002(12) 0.0170(3) Uani 1 1 d . . .
C2 C 0.5727(2) 0.63376(13) 0.06950(13) 0.0208(3) Uani 1 1 d . . .
C3 C 0.3952(3) 0.68109(13) 0.12377(14) 0.0231(3) Uani 1 1 d . . .
C4 C 0.7992(3) 1.17425(17) 0.63925(17) 0.0367(4) Uani 1 1 d . . .
H8 H 0.8120 1.1960 0.7027 0.044 Uiso 1 1 calc R . .
C5 C 0.8007(3) 1.25394(17) 0.55165(19) 0.0400(5) Uani 1 1 d . . .
H9 H 0.8140 1.3261 0.5575 0.048 Uiso 1 1 calc R . .
C6 C 0.7824(3) 1.22468(17) 0.45776(17) 0.0381(5) Uani 1 1 d . . .
H10 H 0.7840 1.2763 0.3986 0.046 Uiso 1 1 calc R . .
C7 C 0.7609(3) 1.11463(16) 0.45134(14) 0.0298(4) Uani 1 1 d . . .
C8 C 0.7612(2) 1.04077(15) 0.54431(13) 0.0247(3) Uani 1 1 d . . .
C9 C 0.7402(2) 0.92842(15) 0.53857(13) 0.0238(3) Uani 1 1 d . . .
C10 C 0.7201(3) 0.89410(16) 0.44325(14) 0.0284(4) Uani 1 1 d . . .
C11 C 0.7029(3) 0.78252(18) 0.44253(16) 0.0349(4) Uani 1 1 d . . .
H13 H 0.6876 0.7581 0.3806 0.042 Uiso 1 1 calc R . .
C12 C 0.7088(3) 0.71022(18) 0.53240(17) 0.0385(5) Uani 1 1 d . . .
H14 H 0.7008 0.6361 0.5319 0.046 Uiso 1 1 calc R . .
C13 C 0.7268(3) 0.74814(17) 0.62423(16) 0.0347(4) Uani 1 1 d . . .
H15 H 0.7297 0.6993 0.6857 0.042 Uiso 1 1 calc R . .
C14 C 0.7177(3) 0.97271(19) 0.35132(15) 0.0367(5) Uani 1 1 d . . .
H12 H 0.7015 0.9511 0.2881 0.044 Uiso 1 1 calc R . .
C15 C 0.7388(3) 1.07795(19) 0.35540(15) 0.0379(5) Uani 1 1 d . . .
H11 H 0.7391 1.1277 0.2947 0.046 Uiso 1 1 calc R . .
O1 O 0.7903(2) 0.74422(11) 0.19969(9) 0.0256(3) Uani 1 1 d . . .
O2 O 0.92235(18) 0.85124(10) 0.04578(10) 0.0254(3) Uani 1 1 d . . .
O3 O 0.58185(18) 0.90953(10) 0.10051(10) 0.0267(3) Uani 1 1 d . . .
O4 O 0.69091(19) 0.85033(10) -0.17302(9) 0.0259(3) Uani 1 1 d . . .
O5 O 0.37503(18) 0.87948(10) -0.08619(10) 0.0249(3) Uani 1 1 d . . .
O6 O 0.47981(19) 0.70433(10) -0.15772(10) 0.0274(3) Uani 1 1 d . . .
O7 O 0.12077(18) 0.62685(11) 0.24798(10) 0.0271(3) Uani 1 1 d . . .
O8 O 0.17008(19) 0.54089(10) 0.08433(10) 0.0280(3) Uani 1 1 d . . .
O9 O 0.39871(19) 0.47629(11) 0.23414(10) 0.0262(3) Uani 1 1 d . . .
O1W O 0.5752(3) 0.5269(2) 0.40631(16) 0.0650(6) Uani 1 1 d D . .
O2W O 0.9356(13) 0.4651(11) 0.350(3) 0.115(10) Uani 0.52(4) 1 d P A 2
O3W O 0.1074(4) 0.6775(3) 0.8011(2) 0.0915(9) Uani 1 1 d D . .
O4W O 0.8206(2) 0.03258(13) 0.88374(13) 0.0421(4) Uani 1 1 d D . .
O2W' O 0.9600(14) 0.5046(18) 0.4087(12) 0.084(5) Uani 0.48(4) 1 d P A 1
N1 N 0.85559(19) 0.65689(11) -0.02694(11) 0.0201(3) Uani 1 1 d . . .
H3A H 0.9383 0.6335 0.0252 0.030 Uiso 1 1 calc R . .
H3B H 0.9038 0.7007 -0.0759 0.030 Uiso 1 1 calc R . .
H3C H 0.8306 0.5982 -0.0518 0.030 Uiso 1 1 calc R . .
N2 N 0.7809(2) 1.06990(13) 0.63789(12) 0.0304(3) Uani 1 1 d . . .
N3 N 0.7398(2) 0.85347(13) 0.62556(12) 0.0271(3) Uani 1 1 d . . .
P1 P 0.74650(6) 0.81768(3) 0.09113(3) 0.01770(11) Uani 1 1 d . . .
P2 P 0.55130(6) 0.79341(3) -0.11240(3) 0.01859(12) Uani 1 1 d . . .
P3 P 0.25656(6) 0.57863(3) 0.17213(3) 0.01844(12) Uani 1 1 d . . .
H1 H 0.885(4) 0.714(2) 0.208(2) 0.042(8) Uiso 1 1 d . . .
H2 H 0.397(4) 0.945(3) -0.090(2) 0.052(8) Uiso 1 1 d . . .
H3 H 0.659(3) 0.5837(19) 0.1205(18) 0.029(6) Uiso 1 1 d . . .
H4 H 0.537(3) 0.5867(19) 0.0209(18) 0.030(6) Uiso 1 1 d . . .
H5 H 0.422(3) 0.716(2) 0.1765(19) 0.037(6) Uiso 1 1 d . . .
H6 H 0.310(4) 0.736(2) 0.0746(19) 0.037(6) Uiso 1 1 d . . .
H7 H 0.436(4) 0.428(3) 0.204(2) 0.056(9) Uiso 1 1 d . . .
H16 H 0.746(4) 0.872(2) 0.680(2) 0.038(7) Uiso 1 1 d . . .
H1W1 H 0.521(5) 0.507(3) 0.359(2) 0.096(10) Uiso 1 1 d D . .
H2W1 H 0.690(3) 0.510(4) 0.395(3) 0.096(10) Uiso 1 1 d D . .
H1W3 H 0.173(3) 0.6374(14) 0.8577(14) 0.024(4) Uiso 1 1 d D . .
H2W3 H 0.101(3) 0.7445(13) 0.8324(16) 0.024(4) Uiso 1 1 d D . .
H1W4 H 0.814(4) 0.011(2) 0.8226(13) 0.026(4) Uiso 0.75 1 d PD . .
H2W4 H 0.701(2) 0.0602(19) 0.8959(19) 0.026(4) Uiso 0.75 1 d PD . .
H3W4 H 0.886(3) 0.0798(17) 0.905(2) 0.026(4) Uiso 0.75 1 d PD . .
H4W4 H 0.854(3) -0.0278(14) 0.9285(16) 0.026(4) Uiso 0.75 1 d PD . .

loop_
_atom_site_aniso_label
_atom_site_aniso_U_11
_atom_site_aniso_U_22
_atom_site_aniso_U_33
_atom_site_aniso_U_23
_atom_site_aniso_U_13
_atom_site_aniso_U_12
C1 0.0193(7) 0.0145(6) 0.0181(7) -0.0043(5) 0.0005(5) -0.0043(5)
C2 0.0246(8) 0.0147(7) 0.0243(8) -0.0037(6) 0.0033(6) -0.0062(6)
C3 0.0264(8) 0.0164(7) 0.0287(8) -0.0065(6) 0.0054(7) -0.0075(6)
C4 0.0460(12) 0.0313(10) 0.0370(10) -0.0131(8) 0.0024(9) -0.0114(9)
C5 0.0449(12) 0.0248(9) 0.0515(13) -0.0066(9) 0.0018(10) -0.0092(8)
C6 0.0413(11) 0.0281(9) 0.0409(11) 0.0043(8) 0.0018(9) -0.0049(8)
C7 0.0287(9) 0.0295(9) 0.0286(9) -0.0013(7) 0.0009(7) -0.0017(7)
C8 0.0238(8) 0.0255(8) 0.0246(8) -0.0056(7) 0.0023(6) -0.0035(6)
C9 0.0227(8) 0.0268(8) 0.0221(8) -0.0066(6) 0.0027(6) -0.0033(6)
C10 0.0275(9) 0.0346(9) 0.0242(8) -0.0107(7) 0.0016(7) -0.0036(7)
C11 0.0370(10) 0.0410(11) 0.0321(10) -0.0196(8) 0.0034(8) -0.0096(9)
C12 0.0477(12) 0.0324(10) 0.0418(11) -0.0166(9) 0.0078(9) -0.0156(9)
C13 0.0463(12) 0.0287(9) 0.0320(9) -0.0065(8) 0.0082(8) -0.0132(8)
C14 0.0433(11) 0.0448(11) 0.0208(8) -0.0087(8) -0.0016(8) -0.0023(9)
C15 0.0453(12) 0.0408(11) 0.0229(9) 0.0022(8) -0.0007(8) -0.0022(9)
O1 0.0274(7) 0.0294(6) 0.0184(6) -0.0034(5) -0.0003(5) -0.0018(5)
O2 0.0273(6) 0.0258(6) 0.0268(6) -0.0052(5) 0.0002(5) -0.0130(5)
O3 0.0276(6) 0.0184(5) 0.0350(7) -0.0104(5) -0.0028(5) -0.0011(5)
O4 0.0338(7) 0.0265(6) 0.0188(5) -0.0030(5) 0.0020(5) -0.0098(5)
O5 0.0253(6) 0.0186(6) 0.0303(6) -0.0058(5) -0.0015(5) -0.0014(5)
O6 0.0331(7) 0.0206(6) 0.0303(6) -0.0100(5) -0.0091(5) -0.0041(5)
O7 0.0266(6) 0.0273(6) 0.0274(6) -0.0058(5) 0.0058(5) -0.0047(5)
O8 0.0309(7) 0.0228(6) 0.0320(7) -0.0097(5) -0.0090(5) -0.0047(5)
O9 0.0329(7) 0.0195(6) 0.0249(6) -0.0041(5) -0.0049(5) -0.0009(5)
O1W 0.0598(13) 0.0982(17) 0.0488(11) -0.0304(11) -0.0024(9) -0.0288(12)
O2W 0.060(3) 0.055(4) 0.21(2) 0.046(8) 0.051(6) -0.005(3)
O3W 0.0532(14) 0.145(3) 0.0759(17) -0.0027(17) 0.0098(12) -0.0317(16)
O4W 0.0483(9) 0.0364(8) 0.0450(9) -0.0078(7) -0.0010(7) -0.0159(7)
O2W' 0.068(4) 0.072(7) 0.094(7) 0.029(5) 0.033(4) 0.001(3)
N1 0.0208(7) 0.0190(6) 0.0216(6) -0.0071(5) -0.0004(5) -0.0034(5)
N2 0.0390(9) 0.0285(8) 0.0261(7) -0.0080(6) 0.0024(6) -0.0095(7)
N3 0.0350(8) 0.0274(7) 0.0213(7) -0.0078(6) 0.0044(6) -0.0092(6)
P1 0.0212(2) 0.01493(19) 0.0183(2) -0.00520(14) -0.00077(15) -0.00462(15)
P2 0.0233(2) 0.01549(19) 0.0177(2) -0.00455(14) -0.00224(15) -0.00377(15)
P3 0.0202(2) 0.01607(19) 0.0202(2) -0.00395(15) -0.00025(15) -0.00541(15)

loop_
_atom_type_symbol
_atom_type_description
_atom_type_scat_dispersion_real
_atom_type_scat_dispersion_imag
_atom_type_scat_source
C C 0.0033 0.0016 'International Tables Vol C Tables 4.2.6.8 and 6.1.1.4'
H H 0.0000 0.0000 'International Tables Vol C Tables 4.2.6.8 and 6.1.1.4'
N N 0.0061 0.0033 'International Tables Vol C Tables 4.2.6.8 and 6.1.1.4'
O O 0.0106 0.0060 'International Tables Vol C Tables 4.2.6.8 and 6.1.1.4'
P P 0.1023 0.0942 'International Tables Vol C Tables 4.2.6.8 and 6.1.1.4'

loop_
_geom_angle_atom_site_label_1
_geom_angle_atom_site_label_2
_geom_angle_atom_site_label_3
_geom_angle
_geom_angle_site_symmetry_1
_geom_angle_site_symmetry_3
_geom_angle_publ_flag
N1 C1 C2 105.92(12) . . ?
N1 C1 P1 106.74(10) . . ?
C2 C1 P1 113.48(11) . . ?
N1 C1 P2 102.45(10) . . ?
C2 C1 P2 112.75(11) . . ?
P1 C1 P2 114.30(8) . . ?
C3 C2 C1 115.17(13) . . ?
C3 C2 H3 108.4(13) . . ?
C1 C2 H3 109.4(13) . . ?
C3 C2 H4 108.3(13) . . ?
C1 C2 H4 108.7(13) . . ?
H3 C2 H4 106.5(18) . . ?
C2 C3 P3 113.72(11) . . ?
C2 C3 H5 112.1(16) . . ?
P3 C3 H5 108.7(16) . . ?
C2 C3 H6 109.7(15) . . ?
P3 C3 H6 104.2(14) . . ?
H5 C3 H6 108(2) . . ?
N2 C4 C5 124.38(19) . . ?
N2 C4 H8 117.8 . . ?
C5 C4 H8 117.8 . . ?
C6 C5 C4 119.17(19) . . ?
C6 C5 H9 120.4 . . ?
C4 C5 H9 120.4 . . ?
C5 C6 C7 119.09(19) . . ?
C5 C6 H10 120.5 . . ?
C7 C6 H10 120.5 . . ?
C8 C7 C6 117.22(18) . . ?
C8 C7 C15 120.44(18) . . ?
C6 C7 C15 122.34(18) . . ?
N2 C8 C7 123.60(17) . . ?
N2 C8 C9 118.75(16) . . ?
C7 C8 C9 117.64(16) . . ?
N3 C9 C10 118.83(16) . . ?
N3 C9 C8 120.30(15) . . ?
C10 C9 C8 120.87(16) . . ?
C9 C10 C11 118.23(17) . . ?
C9 C10 C14 119.28(18) . . ?
C11 C10 C14 122.49(17) . . ?
C12 C11 C10 120.24(18) . . ?
C12 C11 H13 119.9 . . ?
C10 C11 H13 119.9 . . ?
C11 C12 C13 119.41(19) . . ?
C11 C12 H14 120.3 . . ?
C13 C12 H14 120.3 . . ?
N3 C13 C12 120.65(19) . . ?
N3 C13 H15 119.7 . . ?
C12 C13 H15 119.7 . . ?
C15 C14 C10 120.54(18) . . ?
C15 C14 H12 119.7 . . ?
C10 C14 H12 119.7 . . ?
C14 C15 C7 121.22(18) . . ?
C14 C15 H11 119.4 . . ?
C7 C15 H11 119.4 . . ?
P1 O1 H1 115(2) . . ?
P2 O5 H2 112(2) . . ?
P3 O9 H7 116(2) . . ?
H1W1 O1W H2W1 105(3) . . ?
H1W3 O3W H2W3 88.5(15) . . ?
H1W4 O4W H2W4 103.3(19) . . ?
H1W4 O4W H3W4 131(3) . . ?
H2W4 O4W H3W4 104.4(19) . . ?
H1W4 O4W H4W4 107.0(19) . . ?
H2W4 O4W H4W4 106.3(19) . . ?
H3W4 O4W H4W4 102.7(17) . . ?
C1 N1 H3A 109.5 . . ?
C1 N1 H3B 109.5 . . ?
H3A N1 H3B 109.5 . . ?
C1 N1 H3C 109.5 . . ?
H3A N1 H3C 109.5 . . ?
H3B N1 H3C 109.5 . . ?
C4 N2 C8 116.53(17) . . ?
C13 N3 C9 122.60(17) . . ?
C13 N3 H16 117.4(19) . . ?
C9 N3 H16 120.0(19) . . ?
O3 P1 O2 117.10(7) . . ?
O3 P1 O1 108.03(8) . . ?
O2 P1 O1 110.78(8) . . ?
O3 P1 C1 109.21(7) . . ?
O2 P1 C1 106.56(7) . . ?
O1 P1 C1 104.42(7) . . ?
O4 P2 O6 117.16(8) . . ?
O4 P2 O5 111.62(7) . . ?
O6 P2 O5 107.55(7) . . ?
O4 P2 C1 105.90(7) . . ?
O6 P2 C1 105.85(7) . . ?
O5 P2 C1 108.31(7) . . ?
O8 P3 O7 115.97(8) . . ?
O8 P3 O9 109.28(7) . . ?
O7 P3 O9 107.20(8) . . ?
O8 P3 C3 109.66(8) . . ?
O7 P3 C3 108.04(8) . . ?
O9 P3 C3 106.25(8) . . ?

loop_
_geom_bond_atom_site_label_1
_geom_bond_atom_site_label_2
_geom_bond_distance
_geom_bond_site_symmetry_2
_geom_bond_publ_flag
C1 N1 1.511(2) . ?
C1 C2 1.545(2) . ?
C1 P1 1.8583(15) . ?
C1 P2 1.8635(16) . ?
C2 C3 1.526(2) . ?
C2 H3 0.98(2) . ?
C2 H4 1.00(2) . ?
C3 P3 1.7989(17) . ?
C3 H5 0.92(3) . ?
C3 H6 0.98(3) . ?
C4 N2 1.324(3) . ?
C4 C5 1.398(3) . ?
C4 H8 0.9300 . ?
C5 C6 1.359(3) . ?
C5 H9 0.9300 . ?
C6 C7 1.413(3) . ?
C6 H10 0.9300 . ?
C7 C8 1.410(3) . ?
C7 C15 1.431(3) . ?
C8 N2 1.356(2) . ?
C8 C9 1.439(2) . ?
C9 N3 1.358(2) . ?
C9 C10 1.407(2) . ?
C10 C11 1.409(3) . ?
C10 C14 1.429(3) . ?
C11 C12 1.364(3) . ?
C11 H13 0.9300 . ?
C12 C13 1.383(3) . ?
C12 H14 0.9300 . ?
C13 N3 1.326(2) . ?
C13 H15 0.9300 . ?
C14 C15 1.348(3) . ?
C14 H12 0.9300 . ?
C15 H11 0.9300 . ?
O1 P1 1.5708(13) . ?
O1 H1 0.71(3) . ?
O2 P1 1.5022(13) . ?
O3 P1 1.4977(13) . ?
O4 P2 1.4951(13) . ?
O5 P2 1.5693(13) . ?
O5 H2 0.84(3) . ?
O6 P2 1.5055(12) . ?
O7 P3 1.5064(13) . ?
O8 P3 1.4983(12) . ?
O9 P3 1.5856(13) . ?
O9 H7 0.77(3) . ?
O1W H1W1 0.828(18) . ?
O1W H2W1 0.833(18) . ?
O3W H1W3 0.911(15) . ?
O3W H2W3 0.975(15) . ?
O4W H1W4 0.894(15) . ?
O4W H2W4 0.890(14) . ?
O4W H3W4 0.896(15) . ?
O4W H4W4 0.871(14) . ?
N1 H3A 0.8900 . ?
N1 H3B 0.8900 . ?
N1 H3C 0.8900 . ?
N3 H16 0.79(3) . ?

loop_
_geom_hbond_atom_site_label_D
_geom_hbond_atom_site_label_H
_geom_hbond_atom_site_label_A
_geom_hbond_distance_DH
_geom_hbond_distance_HA
_geom_hbond_distance_DA
_geom_hbond_angle_DHA
_geom_hbond_site_symmetry_A
O4W H3W4 O2 0.896(15) 1.925(16) 2.801(2) 165(2) 2_766
O4W H4W4 O2 0.871(14) 1.969(15) 2.833(2) 171(2) 1_546
O4W H2W4 O3 0.890(14) 2.007(16) 2.872(2) 164(2) 2_666
O4W H1W4 O4 0.894(15) 2.32(3) 2.804(2) 114(2) 1_546
O4W H1W4 N2 0.894(15) 2.433(18) 3.214(2) 146(2) 1_545
O3W H2W3 O4 0.975(15) 3.00(2) 3.388(3) 105.1(15) 1_456
O1W H1W1 O9 0.828(18) 2.003(19) 2.825(2) 172(4) .
N3 H16 O4 0.79(3) 1.97(3) 2.676(2) 149(3) 1_556
O9 H7 O6 0.77(3) 1.83(3) 2.5912(18) 169(3) 2_665
O1 H1 O7 0.71(3) 1.86(3) 2.572(2) 172(3) 1_655
O5 H2 O3 0.84(3) 1.82(3) 2.6621(18) 174(3) 2_675
N1 H3C O8 0.89 1.84 2.7093(18) 166.0 2_665
N1 H3B O4 0.89 2.37 2.8890(19) 117.2 .
N1 H3B O3W 0.89 2.20 2.909(3) 136.6 1_654
N1 H3A O8 0.89 1.93 2.7417(19) 150.7 1_655

loop_
_geom_torsion_atom_site_label_1
_geom_torsion_atom_site_label_2
_geom_torsion_atom_site_label_3
_geom_torsion_atom_site_label_4
_geom_torsion
_geom_torsion_site_symmetry_1
_geom_torsion_site_symmetry_2
_geom_torsion_site_symmetry_3
_geom_torsion_site_symmetry_4
_geom_torsion_publ_flag
N1 C1 C2 C3 173.96(13) . . . . ?
P1 C1 C2 C3 57.18(17) . . . . ?
P2 C1 C2 C3 -74.78(16) . . . . ?
C1 C2 C3 P3 169.32(12) . . . . ?
N2 C4 C5 C6 0.0(4) . . . . ?
C4 C5 C6 C7 0.5(3) . . . . ?
C5 C6 C7 C8 -0.5(3) . . . . ?
C5 C6 C7 C15 179.3(2) . . . . ?
C6 C7 C8 N2 0.0(3) . . . . ?
C15 C7 C8 N2 -179.78(19) . . . . ?
C6 C7 C8 C9 -179.75(17) . . . . ?
C15 C7 C8 C9 0.5(3) . . . . ?
N2 C8 C9 N3 0.1(3) . . . . ?
C7 C8 C9 N3 179.90(16) . . . . ?
N2 C8 C9 C10 -179.79(17) . . . . ?
C7 C8 C9 C10 0.0(3) . . . . ?
N3 C9 C10 C11 -0.9(3) . . . . ?
C8 C9 C10 C11 179.03(17) . . . . ?
N3 C9 C10 C14 179.15(17) . . . . ?
C8 C9 C10 C14 -0.9(3) . . . . ?
C9 C10 C11 C12 -0.9(3) . . . . ?
C14 C10 C11 C12 179.0(2) . . . . ?
C10 C11 C12 C13 1.7(3) . . . . ?
C11 C12 C13 N3 -0.5(4) . . . . ?
C9 C10 C14 C15 1.5(3) . . . . ?
C11 C10 C14 C15 -178.5(2) . . . . ?
C10 C14 C15 C7 -1.1(3) . . . . ?
C8 C7 C15 C14 0.1(3) . . . . ?
C6 C7 C15 C14 -179.7(2) . . . . ?
C5 C4 N2 C8 -0.4(3) . . . . ?
C7 C8 N2 C4 0.4(3) . . . . ?
C9 C8 N2 C4 -179.82(18) . . . . ?
C12 C13 N3 C9 -1.4(3) . . . . ?
C10 C9 N3 C13 2.1(3) . . . . ?
C8 C9 N3 C13 -177.85(18) . . . . ?
N1 C1 P1 O3 160.84(10) . . . . ?
C2 C1 P1 O3 -82.87(13) . . . . ?
P2 C1 P1 O3 48.33(11) . . . . ?
N1 C1 P1 O2 33.48(12) . . . . ?
C2 C1 P1 O2 149.77(11) . . . . ?
P2 C1 P1 O2 -79.03(10) . . . . ?
N1 C1 P1 O1 -83.83(11) . . . . ?
C2 C1 P1 O1 32.47(13) . . . . ?
P2 C1 P1 O1 163.67(9) . . . . ?
N1 C1 P2 O4 -51.31(11) . . . . ?
C2 C1 P2 O4 -164.71(11) . . . . ?
P1 C1 P2 O4 63.73(10) . . . . ?
N1 C1 P2 O6 73.74(11) . . . . ?
C2 C1 P2 O6 -39.66(13) . . . . ?
P1 C1 P2 O6 -171.22(8) . . . . ?
N1 C1 P2 O5 -171.16(9) . . . . ?
C2 C1 P2 O5 75.44(12) . . . . ?
P1 C1 P2 O5 -56.12(10) . . . . ?
C2 C3 P3 O8 -68.63(15) . . . . ?
C2 C3 P3 O7 164.12(12) . . . . ?
C2 C3 P3 O9 49.36(15) . . . . ?
